data_4314125
loop_
_publ_author_name
'Zhaohui Li'
'Alicia M. Beatty'
'Thomas P. Fehlner'

_publ_section_title
;
 Molecular QCA Cells. 1. Structure and Functionalization of an
 Unsymmetrical Dinuclear Mixed-Valence Complex for Surface Binding
;
_journal_name_full 'Inorganic Chemistry'
_journal_page_first 5707
_journal_page_last 5714
_journal_paper_doi 10.1021/ic026254y
_journal_volume 42
_journal_year 2003
_chemical_formula_sum 'C62 H53 Cl Fe P4 Ru'
_chemical_formula_weight 1114.29
_chemical_name_systematic
; 
 ? 
;
_space_group_IT_number 2
_symmetry_cell_setting triclinic
_symmetry_space_group_name_Hall '-P 1'
_symmetry_space_group_name_H-M 'P -1'
_atom_sites_solution_hydrogens geom
_atom_sites_solution_primary direct
_atom_sites_solution_secondary difmap
_audit_creation_method SHELXL-97
_cell_angle_alpha 118.1750(10)
_cell_angle_beta 109.1280(10)
_cell_angle_gamma 90.8880(10)
_cell_formula_units_Z 1
_cell_length_a 10.0782(5)
_cell_length_b 12.2991(7)
_cell_length_c 12.5576(7)
_cell_measurement_reflns_used 5878
_cell_measurement_temperature 100(2)
_cell_measurement_theta_max 28.30
_cell_measurement_theta_min 2.33
_cell_volume 1268.99(12)
_computing_cell_refinement 'Bruker SMART'
_computing_data_collection 'Bruker SMART'
_computing_data_reduction 'Bruker SHELXTL'
_computing_molecular_graphics 'Bruker SHELXTL'
_computing_publication_material 'Bruker SHELXTL'
_computing_structure_refinement 'SHELXL-97 (Sheldrick, 1997)'
_computing_structure_solution 'SHELXS-97 (Sheldrick, 1990)'
_diffrn_ambient_temperature 100(2)
_diffrn_measured_fraction_theta_full 0.998
_diffrn_measured_fraction_theta_max 0.998
_diffrn_measurement_device_type 'CCD area detector'
_diffrn_measurement_method 'phi and omega scans'
_diffrn_radiation_monochromator graphite
_diffrn_radiation_source 'fine-focus sealed tube'
_diffrn_radiation_type MoK\a
_diffrn_radiation_wavelength 0.71073
_diffrn_reflns_av_R_equivalents 0.0163
_diffrn_reflns_av_sigmaI/netI 0.0219
_diffrn_reflns_limit_h_max 13
_diffrn_reflns_limit_h_min -13
_diffrn_reflns_limit_k_max 16
_diffrn_reflns_limit_k_min -16
_diffrn_reflns_limit_l_max 16
_diffrn_reflns_limit_l_min -16
_diffrn_reflns_number 14025
_diffrn_reflns_theta_full 28.29
_diffrn_reflns_theta_max 28.29
_diffrn_reflns_theta_min 1.92
_exptl_absorpt_coefficient_mu 0.803
_exptl_absorpt_correction_T_max 1.000
_exptl_absorpt_correction_T_min 0.912
_exptl_absorpt_correction_type none
_exptl_absorpt_process_details SADABS
_exptl_crystal_colour orange
_exptl_crystal_density_diffrn 1.458
_exptl_crystal_density_method 'not measured'
_exptl_crystal_description prism
_exptl_crystal_F_000 572
_exptl_crystal_size_max 0.4
_exptl_crystal_size_mid 0.3
_exptl_crystal_size_min 0.3
_refine_diff_density_max 0.721
_refine_diff_density_min -0.705
_refine_diff_density_rms 0.072
_refine_ls_extinction_method none
_refine_ls_goodness_of_fit_ref 1.310
_refine_ls_hydrogen_treatment mixed
_refine_ls_matrix_type full
_refine_ls_number_parameters 376
_refine_ls_number_reflns 6301
_refine_ls_number_restraints 0
_refine_ls_restrained_S_all 1.310
_refine_ls_R_factor_all 0.0389
_refine_ls_R_factor_gt 0.0379
_refine_ls_shift/su_max 0.001
_refine_ls_shift/su_mean 0.000
_refine_ls_structure_factor_coef Fsqd
_refine_ls_weighting_details 'calc w=1/[\s^2^(Fo^2^)+(0.0004P)^2^+2.1823P] where P=(Fo^2^+2Fc^2^)/3'
_refine_ls_weighting_scheme calc
_refine_ls_wR_factor_gt 0.0909
_refine_ls_wR_factor_ref 0.0913
_reflns_number_gt 6097
_reflns_number_total 6301
_reflns_threshold_expression >2sigma(I)
_cod_data_source_file ic026254ysi20030722_013248_1.cif
_cod_data_source_block compound1
_cod_depositor_comments
;
The following automatic conversions were performed:

'_symmetry_cell_setting' value 'Triclinic' changed to 'triclinic'
according to the built-in table from CIF Core dictionary named
'cif_core.dic' version 2.4.1 from 2010-06-29.

Automatic conversion script
Id: cif_fix_values 1646 2011-03-28 12:23:43Z adriana 
;
_cod_database_code 4314125

loop_
_symmetry_equiv_pos_as_xyz
'x, y, z'
'-x, -y, -z'

loop_
_atom_site_label
_atom_site_type_symbol
_atom_site_fract_x
_atom_site_fract_y
_atom_site_fract_z
_atom_site_U_iso_or_equiv
_atom_site_adp_type
_atom_site_occupancy
_atom_site_symmetry_multiplicity
_atom_site_calc_flag
_atom_site_refinement_flags
_atom_site_disorder_assembly
_atom_site_disorder_group
Ru1 Ru 1.5000 0.0000 0.5000 0.01915(7) Uani 1 2 d S . .
Fe1 Fe 1.95738(8) 0.47495(7) 0.96271(7) 0.02244(15) Uani 0.50 1 d P . .
Cl1 Cl 1.3116(3) -0.1687(2) 0.2947(3) 0.0251(5) Uani 0.50 1 d P . .
P1 P 1.30925(7) 0.10662(6) 0.50193(6) 0.02082(13) Uani 1 1 d . . .
P2 P 1.37159(7) -0.04524(6) 0.60383(6) 0.02058(13) Uani 1 1 d . . .
C1 C 1.3109(3) 0.2643(2) 0.6287(3) 0.0239(5) Uani 1 1 d . . .
C2 C 1.4350(3) 0.3415(3) 0.7330(3) 0.0477(9) Uani 1 1 d . . .
H2A H 1.5239 0.3127 0.7419 0.057 Uiso 1 1 d R . .
C3 C 1.4301(4) 0.4617(4) 0.8246(4) 0.0735(15) Uani 1 1 d . . .
H3A H 1.5171 0.5161 0.8960 0.088 Uiso 1 1 d R . .
C4 C 1.3042(4) 0.5032(3) 0.8150(4) 0.0481(9) Uani 1 1 d . . .
H4A H 1.3032 0.5863 0.8792 0.058 Uiso 1 1 d R . .
C5 C 1.1799(4) 0.4267(3) 0.7131(3) 0.0345(6) Uani 1 1 d . . .
H5A H 1.0906 0.4544 0.7074 0.041 Uiso 1 1 d R . .
C6 C 1.1829(3) 0.3079(3) 0.6195(3) 0.0323(6) Uani 1 1 d . . .
H6A H 1.0957 0.2554 0.5470 0.039 Uiso 1 1 d R . .
C7 C 1.1935(3) 0.1097(2) 0.3578(2) 0.0229(5) Uani 1 1 d . . .
C8 C 1.2418(3) 0.2018(3) 0.3357(3) 0.0295(6) Uani 1 1 d . . .
H8A H 1.3321 0.2592 0.3954 0.035 Uiso 1 1 d R . .
C9 C 1.1590(3) 0.2122(3) 0.2292(3) 0.0317(6) Uani 1 1 d . . .
H9A H 1.1933 0.2746 0.2139 0.038 Uiso 1 1 d R . .
C10 C 1.0270(3) 0.1317(3) 0.1443(3) 0.0297(6) Uani 1 1 d . . .
H10A H 0.9692 0.1391 0.0711 0.036 Uiso 1 1 d R . .
C11 C 0.9797(3) 0.0390(3) 0.1639(3) 0.0297(6) Uani 1 1 d . . .
H11A H 0.8882 -0.0167 0.1049 0.036 Uiso 1 1 d R . .
C12 C 1.0628(3) 0.0274(3) 0.2700(3) 0.0255(5) Uani 1 1 d . . .
H12A H 1.0296 -0.0380 0.2820 0.031 Uiso 1 1 d R . .
C13 C 1.2085(3) 0.0028(2) 0.5308(3) 0.0229(5) Uani 1 1 d . . .
H13A H 1.1399 -0.0664 0.4517 0.027 Uiso 1 1 d R . .
H13B H 1.1635 0.0476 0.5912 0.027 Uiso 1 1 d R . .
C14 C 1.3104(3) -0.2031(2) 0.5703(2) 0.0226(5) Uani 1 1 d . . .
C15 C 1.3562(3) -0.3052(3) 0.4890(3) 0.0278(5) Uani 1 1 d . . .
H15A H 1.4161 -0.2930 0.4482 0.033 Uiso 1 1 d R . .
C16 C 1.3138(3) -0.4254(3) 0.4655(3) 0.0327(6) Uani 1 1 d . . .
H16A H 1.3485 -0.4947 0.4122 0.039 Uiso 1 1 d R . .
C17 C 1.2226(3) -0.4445(3) 0.5199(3) 0.0347(6) Uani 1 1 d . . .
H17A H 1.1929 -0.5277 0.5028 0.042 Uiso 1 1 d R . .
C18 C 1.1749(3) -0.3439(3) 0.5991(3) 0.0327(6) Uani 1 1 d . . .
H18A H 1.1105 -0.3574 0.6355 0.039 Uiso 1 1 d R . .
C19 C 1.2190(3) -0.2232(2) 0.6247(3) 0.0264(5) Uani 1 1 d . . .
H19A H 1.1872 -0.1535 0.6809 0.032 Uiso 1 1 d R . .
C20 C 1.4262(3) 0.0496(2) 0.7806(2) 0.0227(5) Uani 1 1 d . . .
C21 C 1.5620(3) 0.0467(3) 0.8569(3) 0.0278(5) Uani 1 1 d . . .
H21A H 1.6223 -0.0012 0.8150 0.033 Uiso 1 1 d R . .
C22 C 1.6086(3) 0.1124(3) 0.9924(3) 0.0323(6) Uani 1 1 d . . .
H22A H 1.7019 0.1104 1.0441 0.039 Uiso 1 1 d R . .
C23 C 1.5221(3) 0.1816(3) 1.0531(3) 0.0328(6) Uani 1 1 d . . .
H23A H 1.5545 0.2265 1.1467 0.039 Uiso 1 1 d R . .
C24 C 1.3886(3) 0.1869(3) 0.9788(3) 0.0322(6) Uani 1 1 d . . .
H24A H 1.3281 0.2344 1.0208 0.039 Uiso 1 1 d R . .
C25 C 1.3409(3) 0.1213(3) 0.8430(3) 0.0278(5) Uani 1 1 d . . .
H25A H 1.2488 0.1261 0.7922 0.033 Uiso 1 1 d R . .
C31 C 1.8932(5) 0.2808(5) 0.8674(5) 0.0219(9) Uani 0.50 1 d P . .
C32 C 1.9272(11) 0.3377(11) 1.0045(11) 0.0246(18) Uani 0.50 1 d P . .
H32A H 1.8583 0.3325 1.0404 0.029 Uiso 0.50 1 d PR . .
C33 C 2.0689(9) 0.4063(7) 1.0753(8) 0.0341(18) Uani 0.50 1 d P . .
H33A H 2.1146 0.4515 1.1688 0.041 Uiso 0.50 1 d PR . .
C34 C 2.1268(10) 0.3908(11) 0.9819(13) 0.037(3) Uani 0.50 1 d P . .
H34A H 2.2229 0.4254 1.0002 0.045 Uiso 0.50 1 d PR . .
C35 C 2.0219(8) 0.3162(7) 0.8558(8) 0.0266(14) Uani 0.50 1 d P . .
H35A H 2.0301 0.2937 0.7742 0.032 Uiso 0.50 1 d PR . .
C36 C 1.7613(8) 0.2019(6) 0.7604(7) 0.0232(11) Uani 0.50 1 d P . .
C37 C 1.6574(12) 0.1301(7) 0.6685(10) 0.0191(19) Uani 0.50 1 d P . .
C41 C 1.7943(6) 0.5406(5) 0.8786(6) 0.0288(11) Uani 0.50 1 d P . .
H41A H 1.7067 0.4864 0.8080 0.035 Uiso 0.50 1 d PR . .
C42 C 1.9208(9) 0.5733(7) 0.8664(8) 0.0281(15) Uani 0.50 1 d P . .
H42A H 1.9313 0.5498 0.7855 0.034 Uiso 0.50 1 d PR . .
C43 C 2.0275(12) 0.6472(13) 0.9943(15) 0.035(3) Uani 0.50 1 d P . .
H43A H 2.1253 0.6819 1.0171 0.043 Uiso 0.50 1 d PR . .
C44 C 1.9665(9) 0.6614(7) 1.0859(8) 0.0288(16) Uani 0.50 1 d P . .
H44A H 2.0152 0.7053 1.1791 0.035 Uiso 0.50 1 d PR . .
C45 C 1.8248(10) 0.5952(10) 1.0149(10) 0.0244(16) Uani 0.50 1 d P . .
H45A H 1.7565 0.5876 1.0505 0.029 Uiso 0.50 1 d PR . .

loop_
_atom_site_aniso_label
_atom_site_aniso_U_11
_atom_site_aniso_U_22
_atom_site_aniso_U_33
_atom_site_aniso_U_23
_atom_site_aniso_U_13
_atom_site_aniso_U_12
Ru1 0.01760(13) 0.01747(13) 0.02157(14) 0.01106(11) 0.00472(10) 0.00222(10)
Fe1 0.0211(3) 0.0188(3) 0.0247(4) 0.0128(3) 0.0028(2) 0.0034(3)
Cl1 0.0211(13) 0.0186(13) 0.0267(13) 0.0088(10) 0.0032(10) -0.0009(10)
P1 0.0202(3) 0.0191(3) 0.0235(3) 0.0126(3) 0.0060(2) 0.0037(2)
P2 0.0191(3) 0.0189(3) 0.0230(3) 0.0119(2) 0.0053(2) 0.0029(2)
C1 0.0281(13) 0.0214(12) 0.0253(12) 0.0133(10) 0.0114(10) 0.0051(10)
C2 0.0261(15) 0.0387(17) 0.0451(19) -0.0017(15) 0.0106(14) 0.0041(13)
C3 0.0355(19) 0.052(2) 0.065(3) -0.019(2) 0.0161(18) -0.0014(17)
C4 0.048(2) 0.0295(16) 0.056(2) 0.0067(15) 0.0313(17) 0.0080(14)
C5 0.0449(17) 0.0349(15) 0.0409(16) 0.0253(14) 0.0261(14) 0.0208(13)
C6 0.0345(15) 0.0325(14) 0.0308(14) 0.0170(12) 0.0116(12) 0.0134(12)
C7 0.0251(12) 0.0225(12) 0.0238(12) 0.0134(10) 0.0096(10) 0.0090(10)
C8 0.0315(14) 0.0266(13) 0.0305(14) 0.0183(11) 0.0063(11) 0.0037(11)
C9 0.0401(16) 0.0284(14) 0.0324(14) 0.0205(12) 0.0125(12) 0.0094(12)
C10 0.0363(15) 0.0337(14) 0.0241(13) 0.0185(11) 0.0109(11) 0.0148(12)
C11 0.0279(13) 0.0335(14) 0.0249(13) 0.0151(11) 0.0063(11) 0.0057(11)
C12 0.0260(12) 0.0265(13) 0.0253(12) 0.0146(11) 0.0089(10) 0.0059(10)
C13 0.0206(11) 0.0236(12) 0.0255(12) 0.0153(10) 0.0056(10) 0.0039(9)
C14 0.0206(11) 0.0214(11) 0.0244(12) 0.0139(10) 0.0034(9) 0.0027(9)
C15 0.0298(13) 0.0257(13) 0.0298(13) 0.0159(11) 0.0106(11) 0.0058(10)
C16 0.0423(16) 0.0231(13) 0.0326(14) 0.0150(12) 0.0125(13) 0.0086(12)
C17 0.0449(17) 0.0229(13) 0.0337(15) 0.0169(12) 0.0085(13) -0.0004(12)
C18 0.0345(15) 0.0305(14) 0.0367(15) 0.0206(13) 0.0126(12) 0.0011(11)
C19 0.0268(13) 0.0232(12) 0.0281(13) 0.0143(11) 0.0073(10) 0.0035(10)
C20 0.0237(12) 0.0185(11) 0.0244(12) 0.0121(10) 0.0054(10) 0.0017(9)
C21 0.0263(13) 0.0282(13) 0.0286(13) 0.0164(11) 0.0069(11) 0.0067(10)
C22 0.0304(14) 0.0317(14) 0.0295(14) 0.0172(12) 0.0026(11) 0.0047(11)
C23 0.0374(15) 0.0253(13) 0.0249(13) 0.0107(11) 0.0029(11) 0.0026(11)
C24 0.0359(15) 0.0267(13) 0.0290(14) 0.0114(11) 0.0104(12) 0.0097(11)
C25 0.0252(13) 0.0261(13) 0.0273(13) 0.0126(11) 0.0057(10) 0.0063(10)
C31 0.024(2) 0.017(2) 0.023(2) 0.0109(19) 0.0059(19) 0.0058(18)
C32 0.034(5) 0.018(4) 0.021(3) 0.013(3) 0.005(4) 0.007(4)
C33 0.031(4) 0.024(3) 0.029(4) 0.014(4) -0.011(4) 0.001(3)
C34 0.022(5) 0.032(4) 0.062(6) 0.029(4) 0.012(5) 0.007(4)
C35 0.025(3) 0.019(3) 0.031(4) 0.011(3) 0.007(3) 0.003(2)
C36 0.025(3) 0.016(3) 0.030(3) 0.012(3) 0.011(3) 0.004(2)
C37 0.020(5) 0.011(4) 0.034(6) 0.016(4) 0.012(4) 0.005(3)
C41 0.031(3) 0.021(2) 0.031(3) 0.015(2) 0.005(2) 0.008(2)
C42 0.025(3) 0.026(3) 0.032(4) 0.021(4) 0.001(4) 0.007(3)
C43 0.037(7) 0.023(4) 0.049(5) 0.021(4) 0.014(6) 0.006(5)
C44 0.029(4) 0.020(3) 0.025(3) 0.009(3) -0.002(4) 0.004(3)
C45 0.030(5) 0.019(3) 0.022(3) 0.011(2) 0.007(3) 0.008(4)

loop_
_atom_type_symbol
_atom_type_description
_atom_type_scat_dispersion_real
_atom_type_scat_dispersion_imag
_atom_type_scat_source
C C 0.0033 0.0016 'International Tables Vol C Tables 4.2.6.8 and 6.1.1.4'
H H 0.0000 0.0000 'International Tables Vol C Tables 4.2.6.8 and 6.1.1.4'
Cl Cl 0.1484 0.1585 'International Tables Vol C Tables 4.2.6.8 and 6.1.1.4'
P P 0.1023 0.0942 'International Tables Vol C Tables 4.2.6.8 and 6.1.1.4'
Fe Fe 0.3463 0.8444 'International Tables Vol C Tables 4.2.6.8 and 6.1.1.4'
Ru Ru -1.2594 0.8363 'International Tables Vol C Tables 4.2.6.8 and 6.1.1.4'

loop_
_geom_angle_atom_site_label_1
_geom_angle_atom_site_label_2
_geom_angle_atom_site_label_3
_geom_angle
_geom_angle_site_symmetry_1
_geom_angle_site_symmetry_3
_geom_angle_publ_flag
C37 Ru1 C37 180.000(1) . 2_856 ?
C37 Ru1 P2 94.2(3) . . ?
C37 Ru1 P2 85.8(3) 2_856 . ?
C37 Ru1 P2 85.8(3) . 2_856 ?
C37 Ru1 P2 94.2(3) 2_856 2_856 ?
P2 Ru1 P2 180.000(1) . 2_856 ?
C37 Ru1 P1 100.9(3) . . ?
C37 Ru1 P1 79.1(3) 2_856 . ?
P2 Ru1 P1 70.47(2) . . ?
P2 Ru1 P1 109.53(2) 2_856 . ?
C37 Ru1 P1 79.1(3) . 2_856 ?
C37 Ru1 P1 100.9(3) 2_856 2_856 ?
P2 Ru1 P1 109.53(2) . 2_856 ?
P2 Ru1 P1 70.47(2) 2_856 2_856 ?
P1 Ru1 P1 180.0 . 2_856 ?
C37 Ru1 Cl1 177.0(4) . . ?
C37 Ru1 Cl1 3.0(4) 2_856 . ?
P2 Ru1 Cl1 84.97(7) . . ?
P2 Ru1 Cl1 95.03(7) 2_856 . ?
P1 Ru1 Cl1 81.56(7) . . ?
P1 Ru1 Cl1 98.44(7) 2_856 . ?
C37 Ru1 Cl1 3.0(4) . 2_856 ?
C37 Ru1 Cl1 177.0(4) 2_856 2_856 ?
P2 Ru1 Cl1 95.03(7) . 2_856 ?
P2 Ru1 Cl1 84.97(7) 2_856 2_856 ?
P1 Ru1 Cl1 98.44(7) . 2_856 ?
P1 Ru1 Cl1 81.56(7) 2_856 2_856 ?
Cl1 Ru1 Cl1 180.0 . 2_856 ?
Fe1 Fe1 C33 92.9(3) 2_967 2_967 ?
Fe1 Fe1 C44 92.6(3) 2_967 2_967 ?
C33 Fe1 C44 137.5(4) 2_967 2_967 ?
Fe1 Fe1 C34 88.1(4) 2_967 2_967 ?
C33 Fe1 C34 46.8(5) 2_967 2_967 ?
C44 Fe1 C34 175.5(5) 2_967 2_967 ?
Fe1 Fe1 C43 88.7(4) 2_967 2_967 ?
C33 Fe1 C43 175.5(5) 2_967 2_967 ?
C44 Fe1 C43 46.5(5) 2_967 2_967 ?
C34 Fe1 C43 129.1(6) 2_967 2_967 ?
Fe1 Fe1 C34 63.8(4) 2_967 . ?
C33 Fe1 C34 129.6(4) 2_967 . ?
C44 Fe1 C34 29.1(4) 2_967 . ?
C34 Fe1 C34 151.84(17) 2_967 . ?
C43 Fe1 C34 54.8(5) 2_967 . ?
Fe1 Fe1 C33 59.1(2) 2_967 . ?
C33 Fe1 C33 151.97(12) 2_967 . ?
C44 Fe1 C33 52.2(4) 2_967 . ?
C34 Fe1 C33 124.9(5) 2_967 . ?
C43 Fe1 C33 29.9(5) 2_967 . ?
C34 Fe1 C33 40.9(4) . . ?
Fe1 Fe1 C45 97.4(3) 2_967 . ?
C33 Fe1 C45 56.1(4) 2_967 . ?
C44 Fe1 C45 162.8(4) 2_967 . ?
C34 Fe1 C45 13.3(4) 2_967 . ?
C43 Fe1 C45 119.5(5) 2_967 . ?
C34 Fe1 C45 159.1(6) . . ?
C33 Fe1 C45 122.7(4) . . ?
Fe1 Fe1 C43 63.3(4) 2_967 . ?
C33 Fe1 C43 29.9(5) 2_967 . ?
C44 Fe1 C43 129.5(4) 2_967 . ?
C34 Fe1 C43 54.6(5) 2_967 . ?
C43 Fe1 C43 152.04(19) 2_967 . ?
C34 Fe1 C43 107.9(5) . . ?
C33 Fe1 C43 122.2(5) . . ?
C45 Fe1 C43 67.7(4) . . ?
Fe1 Fe1 C32 97.3(3) 2_967 . ?
C33 Fe1 C32 162.9(4) 2_967 . ?
C44 Fe1 C32 55.9(4) 2_967 . ?
C34 Fe1 C32 119.6(5) 2_967 . ?
C43 Fe1 C32 12.8(5) 2_967 . ?
C34 Fe1 C32 67.4(4) . . ?
C33 Fe1 C32 40.4(4) . . ?
C45 Fe1 C32 108.7(4) . . ?
C43 Fe1 C32 158.5(7) . . ?
Fe1 Fe1 C42 103.3(3) 2_967 . ?
C33 Fe1 C42 16.5(3) 2_967 . ?
C44 Fe1 C42 123.1(4) 2_967 . ?
C34 Fe1 C42 61.0(5) 2_967 . ?
C43 Fe1 C42 165.1(5) 2_967 . ?
C34 Fe1 C42 122.9(4) . . ?
C33 Fe1 C42 158.7(4) . . ?
C45 Fe1 C42 68.1(3) . . ?
C43 Fe1 C42 40.9(5) . . ?
C32 Fe1 C42 159.4(4) . . ?
Fe1 Fe1 C35 103.4(2) 2_967 . ?
C33 Fe1 C35 123.0(4) 2_967 . ?
C44 Fe1 C35 16.7(3) 2_967 . ?
C34 Fe1 C35 165.9(5) 2_967 . ?
C43 Fe1 C35 60.5(5) 2_967 . ?
C34 Fe1 C35 40.4(4) . . ?
C33 Fe1 C35 68.9(3) . . ?
C45 Fe1 C35 159.2(3) . . ?
C43 Fe1 C35 123.3(4) . . ?
C32 Fe1 C35 67.8(4) . . ?
C42 Fe1 C35 107.5(3) . . ?
C37 Cl1 C36 148.3(19) 2_856 2_856 ?
C37 Cl1 C31 153.3(17) 2_856 2_856 ?
C36 Cl1 C31 5.1(4) 2_856 2_856 ?
C37 Cl1 Ru1 12.5(16) 2_856 . ?
C36 Cl1 Ru1 159.4(5) 2_856 . ?
C31 Cl1 Ru1 163.9(2) 2_856 . ?
C7 P1 C1 99.41(12) . . ?
C7 P1 C13 109.11(12) . . ?
C1 P1 C13 102.38(12) . . ?
C7 P1 Ru1 121.98(8) . . ?
C1 P1 Ru1 127.26(9) . . ?
C13 P1 Ru1 93.90(8) . . ?
C7 P1 P2 142.67(9) . . ?
C1 P1 P2 110.01(8) . . ?
C13 P1 P2 43.35(8) . . ?
Ru1 P1 P2 54.613(19) . . ?
C20 P2 C14 102.46(11) . . ?
C20 P2 C13 106.83(12) . . ?
C14 P2 C13 105.81(11) . . ?
C20 P2 Ru1 120.05(8) . . ?
C14 P2 Ru1 125.06(9) . . ?
C13 P2 Ru1 94.11(8) . . ?
C20 P2 P1 108.69(8) . . ?
C14 P2 P1 141.18(8) . . ?
C13 P2 P1 43.26(8) . . ?
Ru1 P2 P1 54.920(19) . . ?
C2 C1 C6 118.8(3) . . ?
C2 C1 P1 122.0(2) . . ?
C6 C1 P1 119.2(2) . . ?
C1 C2 C3 119.3(3) . . ?
C4 C3 C2 121.4(3) . . ?
C3 C4 C5 119.8(3) . . ?
C4 C5 C6 119.7(3) . . ?
C5 C6 C1 120.9(3) . . ?
C12 C7 C8 118.8(2) . . ?
C12 C7 P1 124.4(2) . . ?
C8 C7 P1 116.8(2) . . ?
C9 C8 C7 120.6(3) . . ?
C10 C9 C8 120.0(3) . . ?
C11 C10 C9 119.8(2) . . ?
C10 C11 C12 120.4(3) . . ?
C7 C12 C11 120.3(2) . . ?
P1 C13 P2 93.40(11) . . ?
C19 C14 C15 119.3(2) . . ?
C19 C14 P2 121.2(2) . . ?
C15 C14 P2 119.5(2) . . ?
C16 C15 C14 120.2(3) . . ?
C17 C16 C15 120.1(3) . . ?
C18 C17 C16 120.1(3) . . ?
C17 C18 C19 120.0(3) . . ?
C18 C19 C14 120.3(3) . . ?
C25 C20 C21 118.8(2) . . ?
C25 C20 P2 124.3(2) . . ?
C21 C20 P2 116.9(2) . . ?
C22 C21 C20 120.2(3) . . ?
C23 C22 C21 120.4(3) . . ?
C22 C23 C24 119.9(3) . . ?
C23 C24 C25 120.0(3) . . ?
C24 C25 C20 120.6(3) . . ?
C44 C31 C32 80.1(6) 2_967 . ?
C44 C31 C43 60.7(6) 2_967 2_967 ?
C32 C31 C43 19.4(5) . 2_967 ?
C44 C31 C35 25.2(3) 2_967 . ?
C32 C31 C35 105.3(6) . . ?
C43 C31 C35 85.9(6) 2_967 . ?
C44 C31 C36 150.8(6) 2_967 . ?
C32 C31 C36 129.0(6) . . ?
C43 C31 C36 148.5(6) 2_967 . ?
C35 C31 C36 125.7(5) . . ?
C44 C31 Fe1 57.9(4) 2_967 . ?
C32 C31 Fe1 68.3(5) . . ?
C43 C31 Fe1 59.0(5) 2_967 . ?
C35 C31 Fe1 68.5(4) . . ?
C36 C31 Fe1 128.5(4) . . ?
C44 C31 Cl1 151.2(5) 2_967 2_856 ?
C32 C31 Cl1 128.7(5) . 2_856 ?
C43 C31 Cl1 148.1(5) 2_967 2_856 ?
C35 C31 Cl1 126.0(5) . 2_856 ?
C36 C31 Cl1 2.7(2) . 2_856 ?
Fe1 C31 Cl1 125.8(2) . 2_856 ?
C43 C32 C33 30(3) 2_967 . ?
C43 C32 C31 81(3) 2_967 . ?
C33 C32 C31 110.6(8) . . ?
C43 C32 C42 51(3) 2_967 2_967 ?
C33 C32 C42 20.9(5) . 2_967 ?
C31 C32 C42 131.5(8) . 2_967 ?
C43 C32 C44 32(3) 2_967 2_967 ?
C33 C32 C44 62.1(6) . 2_967 ?
C31 C32 C44 48.6(4) . 2_967 ?
C42 C32 C44 82.9(6) 2_967 2_967 ?
C43 C32 Fe1 56(3) 2_967 . ?
C33 C32 Fe1 69.3(5) . . ?
C31 C32 Fe1 71.1(5) . . ?
C42 C32 Fe1 81.6(5) 2_967 . ?
C44 C32 Fe1 54.7(4) 2_967 . ?
C43 C32 Fe1 43(3) 2_967 2_967 ?
C33 C32 Fe1 47.2(5) . 2_967 ?
C31 C32 Fe1 89.7(5) . 2_967 ?
C42 C32 Fe1 57.9(4) 2_967 2_967 ?
C44 C32 Fe1 57.4(4) 2_967 2_967 ?
Fe1 C32 Fe1 23.65(13) . 2_967 ?
C42 C33 C43 119(2) 2_967 2_967 ?
C42 C33 C41 84.5(13) 2_967 2_967 ?
C43 C33 C41 155.9(13) 2_967 2_967 ?
C42 C33 C32 105.6(16) 2_967 . ?
C43 C33 C32 13.7(11) 2_967 . ?
C41 C33 C32 169.4(9) 2_967 . ?
C42 C33 C34 148.0(17) 2_967 . ?
C43 C33 C34 92.5(11) 2_967 . ?
C41 C33 C34 63.6(7) 2_967 . ?
C32 C33 C34 106.2(8) . . ?
C42 C33 C44 174.9(16) 2_967 2_967 ?
C43 C33 C44 57.0(9) 2_967 2_967 ?
C41 C33 C44 99.0(7) 2_967 2_967 ?
C32 C33 C44 70.7(6) . 2_967 ?
C34 C33 C44 35.5(6) . 2_967 ?
C42 C33 Fe1 110.6(13) 2_967 2_967 ?
C43 C33 Fe1 91.3(9) 2_967 2_967 ?
C41 C33 Fe1 82.6(5) 2_967 2_967 ?
C32 C33 Fe1 96.5(6) . 2_967 ?
C34 C33 Fe1 69.3(6) . 2_967 ?
C44 C33 Fe1 73.6(4) 2_967 2_967 ?
C42 C33 C45 136.3(15) 2_967 2_967 ?
C43 C33 C45 104.1(11) 2_967 2_967 ?
C41 C33 C45 51.9(5) 2_967 2_967 ?
C32 C33 C45 117.8(8) . 2_967 ?
C34 C33 C45 11.6(6) . 2_967 ?
C44 C33 C45 47.1(5) 2_967 2_967 ?
Fe1 C33 C45 70.2(5) 2_967 2_967 ?
C42 C33 Fe1 126.2(14) 2_967 . ?
C43 C33 Fe1 63.5(9) 2_967 . ?
C41 C33 Fe1 106.6(5) 2_967 . ?
C32 C33 Fe1 70.3(5) . . ?
C34 C33 Fe1 69.3(6) . . ?
C44 C33 Fe1 56.3(3) 2_967 . ?
Fe1 C33 Fe1 28.03(12) 2_967 . ?
C45 C33 Fe1 75.8(5) 2_967 . ?
C45 C34 C44 139(3) 2_967 2_967 ?
C45 C34 C35 117(3) 2_967 . ?
C44 C34 C35 22.0(7) 2_967 . ?
C45 C34 C33 133(3) 2_967 . ?
C44 C34 C33 87.7(9) 2_967 . ?
C35 C34 C33 109.7(7) . . ?
C45 C34 C41 78(2) 2_967 2_967 ?
C44 C34 C41 142.9(12) 2_967 2_967 ?
C35 C34 C41 164.9(9) . 2_967 ?
C33 C34 C41 55.3(6) . 2_967 ?
C45 C34 C43 168(3) 2_967 2_967 ?
C44 C34 C43 53.0(8) 2_967 2_967 ?
C35 C34 C43 74.9(7) . 2_967 ?
C33 C34 C43 34.8(6) . 2_967 ?
C41 C34 C43 90.0(8) 2_967 2_967 ?
C45 C34 Fe1 109(3) 2_967 2_967 ?
C44 C34 Fe1 89.6(8) 2_967 2_967 ?
C35 C34 Fe1 98.3(7) . 2_967 ?
C33 C34 Fe1 63.9(6) . 2_967 ?
C41 C34 Fe1 76.9(6) 2_967 2_967 ?
C43 C34 Fe1 69.0(6) 2_967 2_967 ?
C45 C34 C42 124(3) 2_967 2_967 ?
C44 C34 C42 97.3(9) 2_967 2_967 ?
C35 C34 C42 119.3(7) . 2_967 ?
C33 C34 C42 9.6(5) . 2_967 ?
C41 C34 C42 45.7(5) 2_967 2_967 ?
C43 C34 C42 44.3(6) 2_967 2_967 ?
Fe1 C34 C42 65.3(4) 2_967 2_967 ?
C45 C34 Fe1 127(3) 2_967 . ?
C44 C34 Fe1 61.7(7) 2_967 . ?
C35 C34 Fe1 70.8(5) . . ?
C33 C34 Fe1 69.8(5) . . ?
C41 C34 Fe1 102.2(7) 2_967 . ?
C43 C34 Fe1 56.8(5) 2_967 . ?
Fe1 C34 Fe1 28.16(17) 2_967 . ?
C42 C34 Fe1 75.6(4) 2_967 . ?
C44 C35 C34 36.6(12) 2_967 . ?
C44 C35 C31 71.6(13) 2_967 . ?
C34 C35 C31 108.2(7) . . ?
C44 C35 C45 51.8(12) 2_967 2_967 ?
C34 C35 C45 15.2(5) . 2_967 ?
C31 C35 C45 123.4(7) . 2_967 ?
C44 C35 C43 24.6(12) 2_967 2_967 ?
C34 C35 C43 61.2(6) . 2_967 ?
C31 C35 C43 47.0(5) . 2_967 ?
C45 C35 C43 76.4(6) 2_967 2_967 ?
C44 C35 Fe1 56.2(11) 2_967 . ?
C34 C35 Fe1 68.8(6) . . ?
C31 C35 Fe1 70.7(4) . . ?
C45 C35 Fe1 77.5(4) 2_967 . ?
C43 C35 Fe1 53.9(5) 2_967 . ?
C44 C35 Fe1 44.5(11) 2_967 2_967 ?
C34 C35 Fe1 47.1(5) . 2_967 ?
C31 C35 Fe1 85.9(4) . 2_967 ?
C45 C35 Fe1 55.2(4) 2_967 2_967 ?
C43 C35 Fe1 53.6(4) 2_967 2_967 ?
Fe1 C35 Fe1 22.26(9) . 2_967 ?
Cl1 C36 C37 12.2(7) 2_856 . ?
Cl1 C36 C31 172.2(7) 2_856 . ?
C37 C36 C31 175.3(7) . . ?
Cl1 C37 C36 19.5(12) 2_856 . ?
Cl1 C37 Ru1 165(2) 2_856 . ?
C36 C37 Ru1 172.2(9) . . ?
C33 C41 C42 26.0(3) 2_967 . ?
C33 C41 C45 81.1(6) 2_967 . ?
C42 C41 C45 107.1(6) . . ?
C33 C41 C34 61.2(6) 2_967 2_967 ?
C42 C41 C34 87.2(6) . 2_967 ?
C45 C41 C34 19.9(4) . 2_967 ?
C33 C41 Fe1 57.5(4) 2_967 . ?
C42 C41 Fe1 69.7(4) . . ?
C45 C41 Fe1 69.0(4) . . ?
C34 C41 Fe1 59.6(5) 2_967 . ?
C33 C42 C41 69.5(14) 2_967 . ?
C33 C42 C43 38.3(13) 2_967 . ?
C41 C42 C43 107.8(8) . . ?
C33 C42 C32 53.5(13) 2_967 2_967 ?
C41 C42 C32 123.0(7) . 2_967 ?
C43 C42 C32 15.2(6) . 2_967 ?
C33 C42 C34 22.4(13) 2_967 2_967 ?
C41 C42 C34 47.2(4) . 2_967 ?
C43 C42 C34 60.6(6) . 2_967 ?
C32 C42 C34 75.8(6) 2_967 2_967 ?
C33 C42 Fe1 52.9(11) 2_967 . ?
C41 C42 Fe1 70.0(4) . . ?
C43 C42 Fe1 69.2(6) . . ?
C32 C42 Fe1 77.9(5) 2_967 . ?
C34 C42 Fe1 53.7(4) 2_967 . ?
C33 C42 Fe1 41.9(11) 2_967 2_967 ?
C41 C42 Fe1 85.3(4) . 2_967 ?
C43 C42 Fe1 47.5(6) . 2_967 ?
C32 C42 Fe1 55.6(4) 2_967 2_967 ?
C34 C42 Fe1 53.1(4) 2_967 2_967 ?
Fe1 C42 Fe1 22.30(9) . 2_967 ?
C32 C43 C33 137(4) 2_967 2_967 ?
C32 C43 C44 137(4) 2_967 . ?
C33 C43 C44 86.3(10) 2_967 . ?
C32 C43 C42 114(3) 2_967 . ?
C33 C43 C42 22.4(8) 2_967 . ?
C44 C43 C42 108.6(8) . . ?
C32 C43 C31 80(3) 2_967 2_967 ?
C33 C43 C31 143.8(12) 2_967 2_967 ?
C44 C43 C31 57.5(7) . 2_967 ?
C42 C43 C31 166.0(9) . 2_967 ?
C32 C43 C34 171(4) 2_967 2_967 ?
C33 C43 C34 52.8(8) 2_967 2_967 ?
C44 C43 C34 33.5(6) . 2_967 ?
C42 C43 C34 75.1(7) . 2_967 ?
C31 C43 C34 91.0(8) 2_967 2_967 ?
C32 C43 Fe1 111(3) 2_967 2_967 ?
C33 C43 Fe1 86.6(9) 2_967 2_967 ?
C44 C43 Fe1 65.4(6) . 2_967 ?
C42 C43 Fe1 97.2(7) . 2_967 ?
C31 C43 Fe1 78.4(7) 2_967 2_967 ?
C34 C43 Fe1 68.4(6) 2_967 2_967 ?
C32 C43 C35 127(3) 2_967 2_967 ?
C33 C43 C35 96.7(10) 2_967 2_967 ?
C44 C43 C35 10.4(5) . 2_967 ?
C42 C43 C35 119.0(7) . 2_967 ?
C31 C43 C35 47.1(5) 2_967 2_967 ?
C34 C43 C35 43.9(6) 2_967 2_967 ?
Fe1 C43 C35 65.6(5) 2_967 2_967 ?
C32 C43 Fe1 127(3) 2_967 . ?
C33 C43 Fe1 58.9(7) 2_967 . ?
C44 C43 Fe1 70.5(5) . . ?
C42 C43 Fe1 69.9(6) . . ?
C31 C43 Fe1 103.6(7) 2_967 . ?
C34 C43 Fe1 56.4(5) 2_967 . ?
Fe1 C43 Fe1 27.96(18) 2_967 . ?
C35 C43 Fe1 75.7(5) 2_967 . ?
C35 C44 C34 121.4(18) 2_967 2_967 ?
C35 C44 C31 83.2(13) 2_967 2_967 ?
C34 C44 C31 155.3(12) 2_967 2_967 ?
C35 C44 C45 107.8(15) 2_967 . ?
C34 C44 C45 13.6(10) 2_967 . ?
C31 C44 C45 168.9(8) 2_967 . ?
C35 C44 C43 145.0(17) 2_967 . ?
C34 C44 C43 93.5(11) 2_967 . ?
C31 C44 C43 61.8(7) 2_967 . ?
C45 C44 C43 107.1(8) . . ?
C35 C44 C33 177.4(15) 2_967 2_967 ?
C34 C44 C33 56.8(9) 2_967 2_967 ?
C31 C44 C33 98.6(6) 2_967 2_967 ?
C45 C44 C33 70.3(6) . 2_967 ?
C43 C44 C33 36.7(6) . 2_967 ?
C35 C44 Fe1 107.0(13) 2_967 2_967 ?
C34 C44 Fe1 89.2(9) 2_967 2_967 ?
C31 C44 Fe1 81.3(4) 2_967 2_967 ?
C45 C44 Fe1 95.0(6) . 2_967 ?
C43 C44 Fe1 68.2(7) . 2_967 ?
C33 C44 Fe1 71.4(4) 2_967 2_967 ?
C35 C44 C32 134.6(15) 2_967 2_967 ?
C34 C44 C32 104.0(10) 2_967 2_967 ?
C31 C44 C32 51.3(5) 2_967 2_967 ?
C45 C44 C32 117.6(7) . 2_967 ?
C43 C44 C32 10.5(8) . 2_967 ?
C33 C44 C32 47.2(5) 2_967 2_967 ?
Fe1 C44 C32 69.4(5) 2_967 2_967 ?
C35 C44 Fe1 123.4(13) 2_967 . ?
C34 C44 Fe1 61.9(8) 2_967 . ?
C31 C44 Fe1 105.0(5) 2_967 . ?
C45 C44 Fe1 69.2(5) . . ?
C43 C44 Fe1 68.9(6) . . ?
C33 C44 Fe1 54.3(3) 2_967 . ?
Fe1 C44 Fe1 27.61(12) 2_967 . ?
C32 C44 Fe1 75.0(5) 2_967 . ?
C34 C45 C44 28(2) 2_967 . ?
C34 C45 C41 82(2) 2_967 . ?
C44 C45 C41 109.5(8) . . ?
C34 C45 C35 48(2) 2_967 2_967 ?
C44 C45 C35 20.3(4) . 2_967 ?
C41 C45 C35 129.8(7) . 2_967 ?
C34 C45 C33 35(2) 2_967 2_967 ?
C44 C45 C33 62.5(6) . 2_967 ?
C41 C45 C33 47.0(4) . 2_967 ?
C35 C45 C33 82.8(6) 2_967 2_967 ?
C34 C45 Fe1 57(2) 2_967 . ?
C44 C45 Fe1 70.9(5) . . ?
C41 C45 Fe1 70.0(4) . . ?
C35 C45 Fe1 81.7(5) 2_967 . ?
C33 C45 Fe1 53.7(4) 2_967 . ?
C34 C45 Fe1 43(2) 2_967 2_967 ?
C44 C45 Fe1 48.8(4) . 2_967 ?
C41 C45 Fe1 88.4(5) . 2_967 ?
C35 C45 Fe1 58.1(4) 2_967 2_967 ?
C33 C45 Fe1 56.6(4) 2_967 2_967 ?
Fe1 C45 Fe1 23.68(11) . 2_967 ?

loop_
_geom_bond_atom_site_label_1
_geom_bond_atom_site_label_2
_geom_bond_distance
_geom_bond_site_symmetry_2
_geom_bond_publ_flag
Ru1 C37 2.019(9) . ?
Ru1 C37 2.019(9) 2_856 ?
Ru1 P2 2.3352(6) . ?
Ru1 P2 2.3352(6) 2_856 ?
Ru1 P1 2.3440(6) . ?
Ru1 P1 2.3440(6) 2_856 ?
Ru1 Cl1 2.485(2) . ?
Ru1 Cl1 2.485(2) 2_856 ?
Fe1 Fe1 0.9520(14) 2_967 ?
Fe1 C33 1.738(8) 2_967 ?
Fe1 C44 1.776(7) 2_967 ?
Fe1 C34 1.810(12) 2_967 ?
Fe1 C43 1.814(13) 2_967 ?
Fe1 C34 2.016(11) . ?
Fe1 C33 2.023(8) . ?
Fe1 C45 2.030(10) . ?
Fe1 C43 2.030(12) . ?
Fe1 C32 2.036(11) . ?
Fe1 C42 2.040(7) . ?
Fe1 C35 2.043(7) . ?
Cl1 C37 0.480(8) 2_856 ?
Cl1 C36 0.759(7) 2_856 ?
Cl1 C31 2.194(5) 2_856 ?
P1 C7 1.823(3) . ?
P1 C1 1.834(3) . ?
P1 C13 1.853(3) . ?
P1 P2 2.6995(9) . ?
P2 C20 1.823(3) . ?
P2 C14 1.830(3) . ?
P2 C13 1.856(2) . ?
C1 C2 1.378(4) . ?
C1 C6 1.395(4) . ?
C2 C3 1.394(5) . ?
C3 C4 1.365(5) . ?
C4 C5 1.367(5) . ?
C5 C6 1.386(4) . ?
C7 C12 1.389(4) . ?
C7 C8 1.402(4) . ?
C8 C9 1.391(4) . ?
C9 C10 1.385(4) . ?
C10 C11 1.383(4) . ?
C11 C12 1.396(4) . ?
C14 C19 1.394(4) . ?
C14 C15 1.396(4) . ?
C15 C16 1.392(4) . ?
C16 C17 1.386(4) . ?
C17 C18 1.386(4) . ?
C18 C19 1.392(4) . ?
C20 C25 1.394(4) . ?
C20 C21 1.402(4) . ?
C21 C22 1.391(4) . ?
C22 C23 1.383(4) . ?
C23 C24 1.387(4) . ?
C24 C25 1.393(4) . ?
C31 C44 1.371(9) 2_967 ?
C31 C32 1.428(13) . ?
C31 C43 1.433(16) 2_967 ?
C31 C35 1.435(9) . ?
C31 C36 1.440(9) . ?
C31 Cl1 2.194(5) 2_856 ?
C32 C43 0.483(12) 2_967 ?
C32 C33 1.401(12) . ?
C32 C42 1.678(12) 2_967 ?
C32 C44 1.801(14) 2_967 ?
C32 Fe1 2.354(11) 2_967 ?
C33 C42 0.620(8) 2_967 ?
C33 C43 1.011(14) 2_967 ?
C33 C41 1.325(10) 2_967 ?
C33 C34 1.412(15) . ?
C33 C44 1.687(12) 2_967 ?
C33 Fe1 1.738(8) 2_967 ?
C33 C45 1.790(13) 2_967 ?
C34 C45 0.497(9) 2_967 ?
C34 C44 0.980(13) 2_967 ?
C34 C35 1.403(14) . ?
C34 C41 1.444(14) 2_967 ?
C34 C43 1.772(13) 2_967 ?
C34 Fe1 1.810(12) 2_967 ?
C34 C42 1.966(15) 2_967 ?
C35 C44 0.615(7) 2_967 ?
C35 C45 1.686(11) 2_967 ?
C35 C43 1.953(16) 2_967 ?
C35 Fe1 2.445(8) 2_967 ?
C36 Cl1 0.759(7) 2_856 ?
C36 C37 1.194(10) . ?
C37 Cl1 0.480(8) 2_856 ?
C41 C33 1.325(10) 2_967 ?
C41 C42 1.407(10) . ?
C41 C45 1.427(11) . ?
C41 C34 1.444(14) 2_967 ?
C42 C33 0.620(8) 2_967 ?
C42 C43 1.422(16) . ?
C42 C32 1.678(12) 2_967 ?
C42 C34 1.966(15) 2_967 ?
C42 Fe1 2.442(7) 2_967 ?
C43 C32 0.483(12) 2_967 ?
C43 C33 1.011(14) 2_967 ?
C43 C44 1.417(15) . ?
C43 C31 1.433(16) 2_967 ?
C43 C34 1.772(13) 2_967 ?
C43 Fe1 1.814(13) 2_967 ?
C43 C35 1.953(16) 2_967 ?
C44 C35 0.615(7) 2_967 ?
C44 C34 0.980(13) 2_967 ?
C44 C31 1.371(9) 2_967 ?
C44 C45 1.393(11) . ?
C44 C33 1.687(12) 2_967 ?
C44 Fe1 1.776(7) 2_967 ?
C44 C32 1.801(14) 2_967 ?
C45 C34 0.497(9) 2_967 ?
C45 C35 1.686(11) 2_967 ?
C45 C33 1.790(13) 2_967 ?
C45 Fe1 2.350(9) 2_967 ?
